data_7201624
loop_
_publ_author_name
'Ye, Junwei'
'Liu, Yu'
'Zhao, Yunfeng'
'Mu, Xiaoyue'
'Zhang, Ping'
'Wang, Yue'

_publ_section_title
;
 Porous lanthanide--copper coordination frameworks exhibiting
 reversible single-crystal-to-single-crystal transformation based on
 variable coordination number and geometry
;
_journal_issue 5
_journal_name_full CrystEngComm
_journal_page_first 598
_journal_paper_doi 10.1039/b712280b
_journal_volume 10
_journal_year 2008
_chemical_formula_sum 'C32 H16 Cu Eu2 N4 O26'
_chemical_formula_weight 1239.96
_chemical_name_systematic
;
?
;
_space_group_IT_number 2
_symmetry_cell_setting triclinic
_symmetry_space_group_name_Hall '-P 1'
_symmetry_space_group_name_H-M 'P -1'
_atom_sites_solution_hydrogens geom
_atom_sites_solution_primary direct
_atom_sites_solution_secondary difmap
_audit_creation_method SHELXL-97
_cell_angle_alpha 71.83(3)
_cell_angle_beta 84.19(3)
_cell_angle_gamma 71.53(3)
_cell_formula_units_Z 1
_cell_length_a 9.838(2)
_cell_length_b 10.222(2)
_cell_length_c 11.026(2)
_cell_measurement_reflns_used 8013
_cell_measurement_temperature 293(2)
_cell_measurement_theta_max 27.12
_cell_measurement_theta_min 3.39
_cell_volume 999.3(4)
_computing_cell_refinement RAPID-AUTO
_computing_data_collection 'RAPID-AUTO (Rigaku, 1998)'
_computing_data_reduction RAPID-AUTO
_computing_molecular_graphics 'DIAMOND (Brandenburg, 1999) and SHELXP97'
_computing_publication_material SHELXL97
_computing_structure_refinement 'SHELXL97 (Sheldrick, 1997)'
_computing_structure_solution 'SHELXS97 (Sheldrick, 1997)'
_diffrn_ambient_temperature 293(2)
_diffrn_detector_area_resol_mean 10.0
_diffrn_measured_fraction_theta_full 0.922
_diffrn_measured_fraction_theta_max 0.818
_diffrn_measurement_device_type 'Rigaku RAXIS-RAPID'
_diffrn_measurement_method '\w scan'
_diffrn_radiation_monochromator graphite
_diffrn_radiation_source 'fine-focus sealed tube'
_diffrn_radiation_type MoK\a
_diffrn_radiation_wavelength 0.71073
_diffrn_reflns_av_R_equivalents 0.0721
_diffrn_reflns_av_sigmaI/netI 0.0960
_diffrn_reflns_limit_h_max 12
_diffrn_reflns_limit_h_min -12
_diffrn_reflns_limit_k_max 12
_diffrn_reflns_limit_k_min -11
_diffrn_reflns_limit_l_max 12
_diffrn_reflns_limit_l_min -12
_diffrn_reflns_number 7914
_diffrn_reflns_theta_full 25.00
_diffrn_reflns_theta_max 27.53
_diffrn_reflns_theta_min 3.34
_diffrn_standards_interval_count 0
_diffrn_standards_interval_time 0
_diffrn_standards_number 0
_exptl_absorpt_coefficient_mu 3.731
_exptl_absorpt_correction_T_max 0.4705
_exptl_absorpt_correction_T_min 0.3269
_exptl_absorpt_correction_type empirical
_exptl_absorpt_process_details 'Higashi (1995)'
_exptl_crystal_colour greenish
_exptl_crystal_density_diffrn 2.061
_exptl_crystal_density_meas ?
_exptl_crystal_density_method .
_exptl_crystal_description block
_exptl_crystal_F_000 599
_exptl_crystal_size_max 0.39
_exptl_crystal_size_mid 0.25
_exptl_crystal_size_min 0.24
_refine_diff_density_max 4.652
_refine_diff_density_min -3.556
_refine_diff_density_rms 0.297
_refine_ls_extinction_coef 0
_refine_ls_extinction_method none
_refine_ls_goodness_of_fit_ref 1.072
_refine_ls_hydrogen_treatment constr
_refine_ls_matrix_type full
_refine_ls_number_parameters 295
_refine_ls_number_reflns 3779
_refine_ls_number_restraints 0
_refine_ls_restrained_S_all 1.072
_refine_ls_R_factor_all 0.0845
_refine_ls_R_factor_gt 0.0777
_refine_ls_shift/su_max 0.000
_refine_ls_shift/su_mean 0.000
_refine_ls_structure_factor_coef Fsqd
_refine_ls_weighting_details 'calc w=1/[\s^2^(Fo^2^)+(0.1234P)^2^+11.0045P] where P=(Fo^2^+2Fc^2^)/3'
_refine_ls_weighting_scheme calc
_refine_ls_wR_factor_gt 0.2070
_refine_ls_wR_factor_ref 0.2130
_reflns_number_gt 3384
_reflns_number_total 3779
_reflns_threshold_expression >2sigma(I)
_cod_data_source_file b712280b.txt
_cod_data_source_block 4b
_cod_depositor_comments
;
The following automatic conversions were performed:
'_symmetry_cell_setting' value 'Triclinic' changed to 'triclinic'
according to '/home/saulius/struct/CIF-dictionaries/cif_core.dic'
dictionary named 'cif_core.dic' version 2.4.1 from 2010-06-29.

Automatic conversion script
Id: cif_fix_enum 1527 2010-12-29 10:47:43Z saulius 
;
_cod_original_cell_volume 999.3(3)
_cod_original_sg_symbol_H-M 'P-1 '
_cod_database_code 7201624

loop_
_symmetry_equiv_pos_as_xyz
'x, y, z'
'-x, -y, -z'

loop_
_atom_site_label
_atom_site_type_symbol
_atom_site_fract_x
_atom_site_fract_y
_atom_site_fract_z
_atom_site_U_iso_or_equiv
_atom_site_adp_type
_atom_site_occupancy
_atom_site_symmetry_multiplicity
_atom_site_calc_flag
_atom_site_refinement_flags
_atom_site_disorder_assembly
_atom_site_disorder_group
Eu1 Eu 0.40290(5) 0.40608(5) -0.08071(5) 0.0244(2) Uani 1 1 d . . .
Cu1 Cu 0.5000 0.0000 1.0000 0.0275(4) Uani 1 2 d S . .
O1 O 0.3324(8) 0.1733(8) 0.0003(8) 0.0328(18) Uani 1 1 d . . .
O2 O 0.1624(8) 0.3771(8) -0.0205(9) 0.040(2) Uani 1 1 d . . .
O3 O -0.3567(8) 0.3838(7) 0.0148(7) 0.0308(17) Uani 1 1 d . . .
O4 O -0.3817(8) 0.1836(8) 0.0036(8) 0.0337(18) Uani 1 1 d . . .
O5 O -0.0204(14) -0.2563(11) 0.2854(16) 0.089(5) Uani 1 1 d . . .
O6 O 0.1986(10) -0.2747(10) 0.2597(12) 0.062(3) Uani 1 1 d . . .
O7 O 0.3825(9) 0.3412(9) 0.1483(7) 0.0355(19) Uani 1 1 d . . .
O8 O 0.4851(9) 0.4470(8) 0.2435(7) 0.0344(18) Uani 1 1 d . . .
O9 O 0.4405(10) 0.3003(9) 0.7493(8) 0.0375(19) Uani 1 1 d . . .
O10 O 0.4904(10) 0.0608(9) 0.8179(8) 0.041(2) Uani 1 1 d . . .
O11 O 0.2382(15) -0.1326(12) 0.6103(10) 0.066(3) Uani 1 1 d . . .
O12 O 0.205(2) -0.0505(18) 0.4080(12) 0.106(6) Uani 1 1 d . . .
O13 O 0.2188(10) 0.5822(9) -0.2392(9) 0.045(2) Uani 1 1 d . . .
N1 N 0.2447(13) -0.0449(13) 0.5037(12) 0.047(3) Uani 1 1 d . . .
N2 N 0.0759(12) -0.2051(11) 0.2463(11) 0.044(3) Uani 1 1 d . . .
C1 C 0.0945(11) 0.1654(11) 0.0661(10) 0.025(2) Uani 1 1 d . . .
C2 C -0.0491(11) 0.2406(10) 0.0407(9) 0.024(2) Uani 1 1 d . . .
H2 H -0.0763 0.3398 0.0017 0.029 Uiso 1 1 calc R . .
C3 C -0.1521(12) 0.1698(11) 0.0727(11) 0.032(2) Uani 1 1 d . . .
C4 C -0.1121(10) 0.0236(11) 0.1379(11) 0.027(2) Uani 1 1 d . . .
H4 H -0.1797 -0.0262 0.1577 0.033 Uiso 1 1 calc R . .
C5 C 0.0309(12) -0.0481(11) 0.1736(11) 0.031(2) Uani 1 1 d . . .
C6 C 0.1369(12) 0.0173(11) 0.1353(11) 0.030(2) Uani 1 1 d . . .
H6 H 0.2327 -0.0339 0.1543 0.036 Uiso 1 1 calc R . .
C7 C 0.2030(11) 0.2435(12) 0.0124(11) 0.028(2) Uani 1 1 d . . .
C8 C -0.3078(11) 0.2486(11) 0.0306(12) 0.031(3) Uani 1 1 d . . .
C9 C 0.3880(12) 0.2685(11) 0.3743(11) 0.030(2) Uani 1 1 d . . .
C10 C 0.4225(12) 0.2807(11) 0.4888(10) 0.030(2) Uani 1 1 d . . .
H10 H 0.4564 0.3564 0.4873 0.037 Uiso 1 1 calc R . .
C11 C 0.4073(13) 0.1816(11) 0.6064(10) 0.029(2) Uani 1 1 d . . .
C12 C 0.3526(13) 0.0717(12) 0.6107(10) 0.033(3) Uani 1 1 d . . .
H12 H 0.3475 0.0013 0.6870 0.039 Uiso 1 1 calc R . .
C13 C 0.3052(14) 0.0698(11) 0.4971(10) 0.034(3) Uani 1 1 d . . .
C14 C 0.3262(13) 0.1618(12) 0.3793(12) 0.035(3) Uani 1 1 d . . .
H14 H 0.2992 0.1525 0.3047 0.042 Uiso 1 1 calc R . .
C15 C 0.4186(11) 0.3614(11) 0.2439(11) 0.030(2) Uani 1 1 d . . .
C16 C 0.4505(12) 0.1847(12) 0.7347(11) 0.032(2) Uani 1 1 d . . .
H13A H 0.1339 0.6035 -0.1864 0.038 Uiso 1 1 d . . .
H13B H 0.2709 0.6511 -0.2891 0.038 Uiso 1 1 d . . .

loop_
_atom_site_aniso_label
_atom_site_aniso_U_11
_atom_site_aniso_U_22
_atom_site_aniso_U_33
_atom_site_aniso_U_23
_atom_site_aniso_U_13
_atom_site_aniso_U_12
Eu1 0.0286(3) 0.0203(3) 0.0280(4) -0.0094(2) 0.0018(2) -0.0106(2)
Cu1 0.0321(9) 0.0209(8) 0.0267(9) -0.0083(7) -0.0003(7) -0.0030(7)
O1 0.028(4) 0.024(4) 0.048(5) -0.014(3) 0.003(3) -0.008(3)
O2 0.030(4) 0.023(4) 0.067(6) -0.012(4) -0.005(4) -0.009(3)
O3 0.037(4) 0.019(3) 0.033(4) -0.003(3) -0.001(3) -0.008(3)
O4 0.037(4) 0.025(4) 0.045(5) -0.015(3) -0.001(4) -0.012(3)
O5 0.071(8) 0.033(5) 0.135(12) 0.015(6) 0.010(8) -0.020(5)
O6 0.033(4) 0.032(5) 0.093(8) 0.005(5) 0.000(5) 0.002(4)
O7 0.055(5) 0.038(4) 0.018(4) -0.006(3) 0.001(3) -0.023(4)
O8 0.044(4) 0.037(4) 0.031(4) -0.009(3) 0.005(3) -0.027(4)
O9 0.060(5) 0.032(4) 0.035(4) -0.021(3) 0.005(4) -0.023(4)
O10 0.060(6) 0.024(4) 0.033(4) -0.010(3) 0.000(4) -0.003(4)
O11 0.114(10) 0.055(6) 0.047(6) -0.008(5) 0.015(6) -0.061(7)
O12 0.206(18) 0.121(12) 0.043(7) -0.006(7) -0.018(9) -0.133(13)
O13 0.048(5) 0.037(5) 0.051(5) -0.009(4) -0.004(4) -0.016(4)
N1 0.059(7) 0.052(7) 0.048(7) -0.021(5) 0.008(6) -0.037(6)
N2 0.050(6) 0.025(5) 0.050(6) -0.003(4) 0.009(5) -0.014(4)
C1 0.029(5) 0.025(5) 0.026(5) -0.011(4) 0.003(4) -0.012(4)
C2 0.030(5) 0.021(5) 0.022(5) -0.008(4) 0.008(4) -0.012(4)
C3 0.040(6) 0.020(5) 0.040(6) -0.015(4) -0.001(5) -0.008(4)
C4 0.019(4) 0.028(5) 0.037(6) -0.012(4) 0.006(4) -0.008(4)
C5 0.041(6) 0.018(5) 0.036(6) -0.009(4) 0.001(5) -0.010(4)
C6 0.032(5) 0.026(5) 0.036(6) -0.015(4) 0.005(5) -0.010(4)
C7 0.020(4) 0.031(5) 0.035(6) -0.014(4) -0.004(4) -0.005(4)
C8 0.026(5) 0.022(5) 0.049(7) -0.018(5) 0.005(5) -0.005(4)
C9 0.038(6) 0.026(5) 0.032(6) -0.011(4) 0.000(5) -0.014(4)
C10 0.042(6) 0.021(5) 0.027(5) -0.006(4) 0.005(5) -0.012(4)
C11 0.046(6) 0.025(5) 0.016(5) -0.004(4) 0.008(4) -0.014(4)
C12 0.047(6) 0.028(5) 0.022(5) -0.006(4) 0.006(5) -0.014(5)
C13 0.054(7) 0.026(5) 0.024(5) -0.002(4) 0.006(5) -0.021(5)
C14 0.043(6) 0.032(6) 0.038(6) -0.015(5) 0.002(5) -0.020(5)
C15 0.030(5) 0.025(5) 0.035(6) -0.009(4) 0.001(4) -0.010(4)
C16 0.033(5) 0.035(6) 0.028(5) -0.007(4) 0.005(4) -0.014(4)

loop_
_atom_type_symbol
_atom_type_description
_atom_type_scat_dispersion_real
_atom_type_scat_dispersion_imag
_atom_type_scat_source
C C 0.0033 0.0016 'International Tables Vol C Tables 4.2.6.8 and 6.1.1.4'
H H 0.0000 0.0000 'International Tables Vol C Tables 4.2.6.8 and 6.1.1.4'
Cu Cu 0.3201 1.2651 'International Tables Vol C Tables 4.2.6.8 and 6.1.1.4'
Eu Eu -0.1578 3.6682 'International Tables Vol C Tables 4.2.6.8 and 6.1.1.4'
N N 0.0061 0.0033 'International Tables Vol C Tables 4.2.6.8 and 6.1.1.4'
O O 0.0106 0.0060 'International Tables Vol C Tables 4.2.6.8 and 6.1.1.4'

loop_
_geom_angle_atom_site_label_1
_geom_angle_atom_site_label_2
_geom_angle_atom_site_label_3
_geom_angle
_geom_angle_site_symmetry_1
_geom_angle_site_symmetry_3
_geom_angle_publ_flag
O3 Eu1 O8 77.1(3) 2_565 2_665 ?
O3 Eu1 O9 148.6(3) 2_565 1_554 ?
O8 Eu1 O9 75.8(3) 2_665 1_554 ?
O3 Eu1 O7 70.9(3) 2_565 . ?
O8 Eu1 O7 137.2(3) 2_665 . ?
O9 Eu1 O7 140.5(3) 1_554 . ?
O3 Eu1 O2 94.6(3) 2_565 . ?
O8 Eu1 O2 139.7(3) 2_665 . ?
O9 Eu1 O2 95.8(3) 1_554 . ?
O7 Eu1 O2 71.7(3) . . ?
O3 Eu1 O13 79.2(3) 2_565 . ?
O8 Eu1 O13 71.1(3) 2_665 . ?
O9 Eu1 O13 77.3(3) 1_554 . ?
O7 Eu1 O13 127.3(3) . . ?
O2 Eu1 O13 68.6(3) . . ?
O3 Eu1 O1 135.2(3) 2_565 . ?
O8 Eu1 O1 147.5(3) 2_665 . ?
O9 Eu1 O1 72.3(3) 1_554 . ?
O7 Eu1 O1 70.9(3) . . ?
O2 Eu1 O1 51.4(2) . . ?
O13 Eu1 O1 107.0(3) . . ?
O3 Eu1 O4 121.6(3) 2_565 1_655 ?
O8 Eu1 O4 100.5(3) 2_665 1_655 ?
O9 Eu1 O4 79.1(3) 1_554 1_655 ?
O7 Eu1 O4 74.3(3) . 1_655 ?
O2 Eu1 O4 116.8(3) . 1_655 ?
O13 Eu1 O4 156.2(3) . 1_655 ?
O1 Eu1 O4 67.8(2) . 1_655 ?
O3 Eu1 O3 74.8(3) 2_565 1_655 ?
O8 Eu1 O3 73.8(3) 2_665 1_655 ?
O9 Eu1 O3 112.0(3) 1_554 1_655 ?
O7 Eu1 O3 71.0(3) . 1_655 ?
O2 Eu1 O3 142.6(3) . 1_655 ?
O13 Eu1 O3 139.9(3) . 1_655 ?
O1 Eu1 O3 113.0(2) . 1_655 ?
O4 Eu1 O3 49.9(2) 1_655 1_655 ?
O3 Eu1 C8 98.8(3) 2_565 1_655 ?
O8 Eu1 C8 86.7(3) 2_665 1_655 ?
O9 Eu1 C8 95.2(3) 1_554 1_655 ?
O7 Eu1 C8 71.3(3) . 1_655 ?
O2 Eu1 C8 133.5(3) . 1_655 ?
O13 Eu1 C8 157.7(3) . 1_655 ?
O1 Eu1 C8 90.2(3) . 1_655 ?
O4 Eu1 C8 24.5(3) 1_655 1_655 ?
O3 Eu1 C8 25.4(3) 1_655 1_655 ?
O3 Eu1 Cu1 149.97(18) 2_565 1_554 ?
O8 Eu1 Cu1 124.6(2) 2_665 1_554 ?
O9 Eu1 Cu1 61.2(2) 1_554 1_554 ?
O7 Eu1 Cu1 79.6(2) . 1_554 ?
O2 Eu1 Cu1 80.84(18) . 1_554 ?
O13 Eu1 Cu1 125.1(2) . 1_554 ?
O1 Eu1 Cu1 29.52(16) . 1_554 ?
O4 Eu1 Cu1 41.37(17) 1_655 1_554 ?
O3 Eu1 Cu1 90.87(16) 1_655 1_554 ?
C8 Eu1 Cu1 65.7(2) 1_655 1_554 ?
O3 Eu1 Eu1 39.38(19) 2_565 2_665 ?
O8 Eu1 Eu1 71.5(2) 2_665 2_665 ?
O9 Eu1 Eu1 139.3(2) 1_554 2_665 ?
O7 Eu1 Eu1 65.7(2) . 2_665 ?
O2 Eu1 Eu1 124.8(2) . 2_665 ?
O13 Eu1 Eu1 113.0(2) . 2_665 ?
O1 Eu1 Eu1 133.1(2) . 2_665 ?
O4 Eu1 Eu1 83.73(18) 1_655 2_665 ?
O3 Eu1 Eu1 35.39(16) 1_655 2_665 ?
C8 Eu1 Eu1 59.9(2) 1_655 2_665 ?
Cu1 Eu1 Eu1 121.98(3) 1_554 2_665 ?
O10 Cu1 O10 180.000(1) 2_657 . ?
O10 Cu1 O1 88.5(4) 2_657 2_656 ?
O10 Cu1 O1 91.5(4) . 2_656 ?
O10 Cu1 O1 91.5(4) 2_657 1_556 ?
O10 Cu1 O1 88.5(4) . 1_556 ?
O1 Cu1 O1 180.000(1) 2_656 1_556 ?
O10 Cu1 O4 87.0(3) 2_657 1_656 ?
O10 Cu1 O4 93.0(3) . 1_656 ?
O1 Cu1 O4 102.6(3) 2_656 1_656 ?
O1 Cu1 O4 77.4(3) 1_556 1_656 ?
O10 Cu1 O4 93.0(3) 2_657 2_556 ?
O10 Cu1 O4 87.0(3) . 2_556 ?
O1 Cu1 O4 77.4(3) 2_656 2_556 ?
O1 Cu1 O4 102.6(3) 1_556 2_556 ?
O4 Cu1 O4 180.000(1) 1_656 2_556 ?
O10 Cu1 Eu1 102.6(2) 2_657 1_556 ?
O10 Cu1 Eu1 77.4(2) . 1_556 ?
O1 Cu1 Eu1 141.0(2) 2_656 1_556 ?
O1 Cu1 Eu1 39.0(2) 1_556 1_556 ?
O4 Cu1 Eu1 42.31(18) 1_656 1_556 ?
O4 Cu1 Eu1 137.69(18) 2_556 1_556 ?
O10 Cu1 Eu1 77.4(2) 2_657 2_656 ?
O10 Cu1 Eu1 102.6(2) . 2_656 ?
O1 Cu1 Eu1 39.0(2) 2_656 2_656 ?
O1 Cu1 Eu1 141.0(2) 1_556 2_656 ?
O4 Cu1 Eu1 137.69(18) 1_656 2_656 ?
O4 Cu1 Eu1 42.31(18) 2_556 2_656 ?
Eu1 Cu1 Eu1 180.0 1_556 2_656 ?
C7 O1 Cu1 157.1(8) . 1_554 ?
C7 O1 Eu1 91.3(6) . . ?
Cu1 O1 Eu1 111.5(3) 1_554 . ?
C7 O2 Eu1 95.8(6) . . ?
C8 O3 Eu1 153.5(8) . 2_565 ?
C8 O3 Eu1 93.3(7) . 1_455 ?
Eu1 O3 Eu1 105.2(3) 2_565 1_455 ?
C8 O4 Cu1 164.8(8) . 1_454 ?
C8 O4 Eu1 96.2(6) . 1_455 ?
Cu1 O4 Eu1 96.3(3) 1_454 1_455 ?
C15 O7 Eu1 142.9(7) . . ?
C15 O8 Eu1 133.7(7) . 2_665 ?
C16 O9 Eu1 138.3(8) . 1_556 ?
C16 O10 Cu1 133.2(8) . . ?
Eu1 O13 H13A 102.8 . . ?
Eu1 O13 H13B 101.8 . . ?
H13A O13 H13B 126.6 . . ?
O12 N1 O11 123.5(12) . . ?
O12 N1 C13 118.7(12) . . ?
O11 N1 C13 117.8(11) . . ?
O6 N2 O5 122.9(11) . . ?
O6 N2 C5 121.7(10) . . ?
O5 N2 C5 115.4(11) . . ?
C2 C1 C6 120.5(9) . . ?
C2 C1 C7 118.2(9) . . ?
C6 C1 C7 121.2(9) . . ?
C3 C2 C1 120.8(9) . . ?
C3 C2 H2 119.6 . . ?
C1 C2 H2 119.6 . . ?
C2 C3 C4 119.4(10) . . ?
C2 C3 C8 120.9(9) . . ?
C4 C3 C8 119.6(10) . . ?
C3 C4 C5 119.2(10) . . ?
C3 C4 H4 120.4 . . ?
C5 C4 H4 120.4 . . ?
C6 C5 C4 122.3(10) . . ?
C6 C5 N2 117.3(10) . . ?
C4 C5 N2 120.1(10) . . ?
C5 C6 C1 117.3(10) . . ?
C5 C6 H6 121.3 . . ?
C1 C6 H6 121.3 . . ?
O2 C7 O1 121.4(10) . . ?
O2 C7 C1 118.4(9) . . ?
O1 C7 C1 120.2(10) . . ?
O4 C8 O3 120.5(10) . . ?
O4 C8 C3 120.3(9) . . ?
O3 C8 C3 119.0(10) . . ?
O4 C8 Eu1 59.3(6) . 1_455 ?
O3 C8 Eu1 61.3(6) . 1_455 ?
C3 C8 Eu1 173.6(8) . 1_455 ?
C10 C9 C14 118.2(10) . . ?
C10 C9 C15 123.8(10) . . ?
C14 C9 C15 118.0(10) . . ?
C9 C10 C11 121.6(11) . . ?
C9 C10 H10 119.2 . . ?
C11 C10 H10 119.2 . . ?
C12 C11 C10 119.9(11) . . ?
C12 C11 C16 116.0(9) . . ?
C10 C11 C16 124.1(10) . . ?
C11 C12 C13 117.6(10) . . ?
C11 C12 H12 121.2 . . ?
C13 C12 H12 121.2 . . ?
C14 C13 C12 123.0(11) . . ?
C14 C13 N1 119.7(11) . . ?
C12 C13 N1 116.9(10) . . ?
C13 C14 C9 119.0(12) . . ?
C13 C14 H14 120.5 . . ?
C9 C14 H14 120.5 . . ?
O7 C15 O8 125.9(10) . . ?
O7 C15 C9 118.1(10) . . ?
O8 C15 C9 115.9(10) . . ?
O9 C16 O10 126.8(12) . . ?
O9 C16 C11 118.8(10) . . ?
O10 C16 C11 114.3(10) . . ?

loop_
_geom_bond_atom_site_label_1
_geom_bond_atom_site_label_2
_geom_bond_distance
_geom_bond_site_symmetry_2
_geom_bond_publ_flag
Eu1 O3 2.374(8) 2_565 ?
Eu1 O8 2.379(7) 2_665 ?
Eu1 O9 2.386(8) 1_554 ?
Eu1 O7 2.407(7) . ?
Eu1 O2 2.476(8) . ?
Eu1 O13 2.488(9) . ?
Eu1 O1 2.556(7) . ?
Eu1 O4 2.560(8) 1_655 ?
Eu1 O3 2.601(8) 1_655 ?
Eu1 C8 2.961(11) 1_655 ?
Eu1 Cu1 3.7803(11) 1_554 ?
Eu1 Eu1 3.9560(13) 2_665 ?
Cu1 O10 1.910(9) 2_657 ?
Cu1 O10 1.910(9) . ?
Cu1 O1 2.002(7) 2_656 ?
Cu1 O1 2.002(7) 1_556 ?
Cu1 O4 2.514(8) 1_656 ?
Cu1 O4 2.514(8) 2_556 ?
Cu1 Eu1 3.7803(11) 1_556 ?
Cu1 Eu1 3.7803(11) 2_656 ?
O1 C7 1.265(12) . ?
O1 Cu1 2.002(7) 1_554 ?
O2 C7 1.237(13) . ?
O3 C8 1.272(12) . ?
O3 Eu1 2.374(8) 2_565 ?
O3 Eu1 2.601(8) 1_455 ?
O4 C8 1.237(14) . ?
O4 Cu1 2.514(8) 1_454 ?
O4 Eu1 2.560(8) 1_455 ?
O5 N2 1.203(15) . ?
O6 N2 1.188(14) . ?
O7 C15 1.240(15) . ?
O8 C15 1.246(14) . ?
O8 Eu1 2.379(7) 2_665 ?
O9 C16 1.214(14) . ?
O9 Eu1 2.386(8) 1_556 ?
O10 C16 1.278(13) . ?
O11 N1 1.246(15) . ?
O12 N1 1.187(17) . ?
O13 H13A 0.9749 . ?
O13 H13B 0.9956 . ?
N1 C13 1.454(16) . ?
N2 C5 1.495(13) . ?
C1 C2 1.386(14) . ?
C1 C6 1.411(15) . ?
C1 C7 1.499(15) . ?
C2 C3 1.381(15) . ?
C2 H2 0.9300 . ?
C3 C4 1.386(14) . ?
C3 C8 1.530(15) . ?
C4 C5 1.397(15) . ?
C4 H4 0.9300 . ?
C5 C6 1.374(15) . ?
C6 H6 0.9300 . ?
C8 Eu1 2.961(11) 1_455 ?
C9 C10 1.391(17) . ?
C9 C14 1.393(16) . ?
C9 C15 1.517(15) . ?
C10 C11 1.403(13) . ?
C10 H10 0.9300 . ?
C11 C12 1.379(16) . ?
C11 C16 1.529(16) . ?
C12 C13 1.388(17) . ?
C12 H12 0.9300 . ?
C13 C14 1.385(15) . ?
C14 H14 0.9300 . ?

loop_
_geom_hbond_atom_site_label_D
_geom_hbond_atom_site_label_H
_geom_hbond_atom_site_label_A
_geom_hbond_distance_DH
_geom_hbond_distance_HA
_geom_hbond_distance_DA
_geom_hbond_angle_DHA
_geom_hbond_site_symmetry_A
O13 H13B O11 1.00 2.08 2.926(12) 141.9 1_564
